data_4083645
loop_
_publ_author_name
'Singh, Rojendra'
'Czekelius, Constantin'
'Schrock, Richard R.'
'M\"uller, Peter'
'Hoveyda, Amir H.'

_publ_section_title
;
 Molybdenum Imido Alkylidene Metathesis Catalysts that Contain Electron
 Withdrawing Biphenolates or Binaphtholates.
;
_journal_issue 10
_journal_name_full Organometallics
_journal_page_first 2528
_journal_page_last 2539
_journal_paper_doi 10.1021/om061134+
_journal_volume 26
_journal_year 2007
_chemical_formula_sum 'C88.6 H94.18 Mo N O6.65'
_chemical_formula_weight 1375.31
_chemical_name_systematic
;

 ?

;
_space_group_IT_number 4
_symmetry_cell_setting monoclinic
_symmetry_space_group_name_Hall 'P 2yb'
_symmetry_space_group_name_H-M 'P 1 21 1'
_atom_sites_solution_hydrogens geom
_atom_sites_solution_primary direct
_atom_sites_solution_secondary difmap
_audit_creation_method SHELXL-97
_cell_angle_alpha 90.00
_cell_angle_beta 93.793(4)
_cell_angle_gamma 90.00
_cell_formula_units_Z 2
_cell_length_a 12.245(3)
_cell_length_b 15.001(4)
_cell_length_c 19.710(5)
_cell_measurement_reflns_used 9826
_cell_measurement_temperature 100(2)
_cell_measurement_theta_max 29.56
_cell_measurement_theta_min 2.48
_cell_volume 3612.5(16)
_computing_cell_refinement 'SAINT 7 (Bruker-AXS, 2005)'
_computing_data_collection 'SMART 5 (Bruker-AXS, 2003)'
_computing_data_reduction 'SAINT 7 (Bruker-AXS, 2005)'
_computing_molecular_graphics 'Bruker SHELXTL'
_computing_publication_material 'Bruker SHELXTL'
_computing_structure_refinement 'SHELXL-97 (Sheldrick, 1997)'
_computing_structure_solution 'SHELXS-97 (Sheldrick, 1990)'
_diffrn_ambient_temperature 100(2)
_diffrn_detector_area_resol_mean 8.3
_diffrn_measured_fraction_theta_full 1.000
_diffrn_measured_fraction_theta_max 1.000
_diffrn_measurement_device_type 'Bruker Smart APEX CCD'
_diffrn_measurement_method 'omega and phi scans'
_diffrn_radiation_monochromator graphite
_diffrn_radiation_source 'fine-focus sealed tube'
_diffrn_radiation_type MoK\a
_diffrn_radiation_wavelength 0.71073
_diffrn_reflns_av_R_equivalents 0.0721
_diffrn_reflns_av_sigmaI/netI 0.0612
_diffrn_reflns_limit_h_max 16
_diffrn_reflns_limit_h_min -16
_diffrn_reflns_limit_k_max 20
_diffrn_reflns_limit_k_min -20
_diffrn_reflns_limit_l_max 26
_diffrn_reflns_limit_l_min -26
_diffrn_reflns_number 78198
_diffrn_reflns_theta_full 29.08
_diffrn_reflns_theta_max 29.08
_diffrn_reflns_theta_min 1.71
_diffrn_standards_decay_% 0
_diffrn_standards_interval_count 0
_diffrn_standards_interval_time 0
_diffrn_standards_number 0
_exptl_absorpt_coefficient_mu 0.239
_exptl_absorpt_correction_T_max 0.9651
_exptl_absorpt_correction_T_min 0.9427
_exptl_absorpt_correction_type multi-scan
_exptl_absorpt_process_details 'SADABS (Sheldrick, 2005)'
_exptl_crystal_colour yellow
_exptl_crystal_density_diffrn 1.264
_exptl_crystal_density_method 'not measured'
_exptl_crystal_description block
_exptl_crystal_F_000 1456
_exptl_crystal_size_max 0.25
_exptl_crystal_size_mid 0.15
_exptl_crystal_size_min 0.15
_refine_diff_density_max 0.768
_refine_diff_density_min -0.825
_refine_diff_density_rms 0.077
_refine_ls_abs_structure_details 'Flack H D (1983), Acta Cryst. A39, 876-881'
_refine_ls_abs_structure_Flack 0.00(2)
_refine_ls_extinction_method none
_refine_ls_goodness_of_fit_ref 1.036
_refine_ls_hydrogen_treatment mixed
_refine_ls_matrix_type full
_refine_ls_number_parameters 1066
_refine_ls_number_reflns 19293
_refine_ls_number_restraints 1155
_refine_ls_restrained_S_all 1.198
_refine_ls_R_factor_all 0.0551
_refine_ls_R_factor_gt 0.0461
_refine_ls_shift/su_max 0.001
_refine_ls_shift/su_mean 0.000
_refine_ls_structure_factor_coef Fsqd
_refine_ls_weighting_details 'calc w=1/[\s^2^(Fo^2^)+(0.0698P)^2^+1.3886P] where P=(Fo^2^+2Fc^2^)/3'
_refine_ls_weighting_scheme calc
_refine_ls_wR_factor_gt 0.1203
_refine_ls_wR_factor_ref 0.1263
_reflns_number_gt 17153
_reflns_number_total 19293
_reflns_threshold_expression >2sigma(I)
_cod_data_source_file om061134%2Bsi20061215_052404.cif
_cod_data_source_block 06240
_cod_depositor_comments
;
The following automatic conversions were performed:

'_symmetry_cell_setting' value 'Monoclinic' changed to 'monoclinic'
according to
/usr/data/users/saulius/automatic-downloads/retrospective/ACS/lib/dictionaries/cif_core.dic
dictionary named 'cif_core.dic' version 2.4.2 from 2011-04-26.

Automatic conversion script
Id: cif_fix_values 2281 2013-09-26 08:29:07Z andrius 
;
_cod_original_cell_volume 3612.5(15)
_cod_original_sg_symbol_H-M P2(1)
_cod_original_formula_sum 'C88.60 H94.18 Mo N O6.65'
_cod_database_code 4083645

loop_
_symmetry_equiv_pos_as_xyz
'x, y, z'
'-x, y+1/2, -z'

loop_
_atom_site_label
_atom_site_type_symbol
_atom_site_fract_x
_atom_site_fract_y
_atom_site_fract_z
_atom_site_U_iso_or_equiv
_atom_site_adp_type
_atom_site_occupancy
_atom_site_symmetry_multiplicity
_atom_site_calc_flag
_atom_site_refinement_flags
_atom_site_disorder_assembly
_atom_site_disorder_group
Mo1 Mo 0.144540(17) 0.789490(18) 0.780751(11) 0.01678(6) Uani 1 1 d DU . .
C1 C 0.1703(3) 0.6632(3) 0.7959(3) 0.0200(9) Uani 0.781(7) 1 d PDU A 1
H1 H 0.173(4) 0.638(3) 0.8405(15) 0.024 Uiso 0.781(7) 1 d PD A 1
C2 C 0.1946(4) 0.5951(3) 0.7416(3) 0.0230(9) Uani 0.781(7) 1 d PDU A 1
C3 C 0.3166(5) 0.5696(5) 0.7540(4) 0.0370(17) Uani 0.781(7) 1 d PDU A 1
H3A H 0.3361 0.5259 0.7199 0.056 Uiso 0.781(7) 1 calc PR A 1
H3B H 0.3292 0.5438 0.7995 0.056 Uiso 0.781(7) 1 calc PR A 1
H3C H 0.3620 0.6230 0.7504 0.056 Uiso 0.781(7) 1 calc PR A 1
C4 C 0.1770(4) 0.6349(3) 0.6699(2) 0.0316(11) Uani 0.781(7) 1 d PDU A 1
H4A H 0.1933 0.5897 0.6362 0.047 Uiso 0.781(7) 1 calc PR A 1
H4B H 0.2257 0.6862 0.6657 0.047 Uiso 0.781(7) 1 calc PR A 1
H4C H 0.1008 0.6542 0.6621 0.047 Uiso 0.781(7) 1 calc PR A 1
C5 C 0.1167(5) 0.5162(5) 0.7489(4) 0.0275(16) Uani 0.781(7) 1 d PDU A 1
C6 C 0.1537(6) 0.4274(5) 0.7477(5) 0.0288(16) Uani 0.781(7) 1 d PDU A 1
H6 H 0.2289 0.4145 0.7432 0.035 Uiso 0.781(7) 1 calc PR A 1
C7 C 0.0778(7) 0.3584(5) 0.7532(5) 0.0409(16) Uani 0.781(7) 1 d PDU A 1
H7 H 0.1024 0.2983 0.7524 0.049 Uiso 0.781(7) 1 calc PR A 1
C8 C -0.0321(8) 0.3752(5) 0.7598(4) 0.0399(19) Uani 0.781(7) 1 d PDU A 1
H8 H -0.0824 0.3273 0.7626 0.048 Uiso 0.781(7) 1 calc PR A 1
C9 C -0.0685(6) 0.4634(6) 0.7622(4) 0.0382(16) Uani 0.781(7) 1 d PDU A 1
H9 H -0.1434 0.4760 0.7679 0.046 Uiso 0.781(7) 1 calc PR A 1
C10 C 0.0057(5) 0.5325(5) 0.7564(4) 0.0321(15) Uani 0.781(7) 1 d PDU A 1
H10 H -0.0195 0.5923 0.7575 0.038 Uiso 0.781(7) 1 calc PR A 1
C1A C 0.1772(13) 0.6706(8) 0.7552(10) 0.026(3) Uani 0.219(7) 1 d PDU A 2
H1A H 0.1697 0.6688 0.7069 0.031 Uiso 0.219(7) 1 calc PR A 2
C2A C 0.2095(12) 0.5794(9) 0.7781(9) 0.028(3) Uani 0.219(7) 1 d PDU A 2
C3A C 0.2486(19) 0.5782(12) 0.8538(9) 0.046(5) Uani 0.219(7) 1 d PDU A 2
H3A1 H 0.2694 0.5173 0.8673 0.069 Uiso 0.219(7) 1 calc PR A 2
H3A2 H 0.1894 0.5988 0.8810 0.069 Uiso 0.219(7) 1 calc PR A 2
H3A3 H 0.3120 0.6177 0.8613 0.069 Uiso 0.219(7) 1 calc PR A 2
C4A C 0.306(2) 0.552(2) 0.7347(18) 0.056(8) Uani 0.219(7) 1 d PDU A 2
H4A1 H 0.3305 0.4916 0.7478 0.084 Uiso 0.219(7) 1 calc PR A 2
H4A2 H 0.3662 0.5939 0.7424 0.084 Uiso 0.219(7) 1 calc PR A 2
H4A3 H 0.2805 0.5520 0.6864 0.084 Uiso 0.219(7) 1 calc PR A 2
C5A C 0.1105(17) 0.5153(14) 0.7667(16) 0.031(5) Uani 0.219(7) 1 d PDU A 2
C6A C 0.124(2) 0.4222(15) 0.7576(18) 0.027(5) Uani 0.219(7) 1 d PDU A 2
H6A H 0.1945 0.3975 0.7533 0.032 Uiso 0.219(7) 1 calc PR A 2
C7A C 0.029(2) 0.3666(14) 0.7550(18) 0.040(6) Uani 0.219(7) 1 d PDU A 2
H7A H 0.0374 0.3047 0.7462 0.048 Uiso 0.219(7) 1 calc PR A 2
C8A C -0.071(2) 0.3993(18) 0.7646(15) 0.035(5) Uani 0.219(7) 1 d PDU A 2
H8A H -0.1315 0.3598 0.7642 0.041 Uiso 0.219(7) 1 calc PR A 2
C9A C -0.087(2) 0.4906(17) 0.7751(18) 0.045(6) Uani 0.219(7) 1 d PDU A 2
H9A H -0.1582 0.5143 0.7801 0.054 Uiso 0.219(7) 1 calc PR A 2
C10A C 0.0049(19) 0.5449(18) 0.7781(15) 0.040(6) Uani 0.219(7) 1 d PDU A 2
H10A H -0.0045 0.6062 0.7884 0.048 Uiso 0.219(7) 1 calc PR A 2
O1 O -0.01441(15) 0.77718(16) 0.74672(10) 0.0185(5) Uani 1 1 d . A .
O2 O 0.17280(17) 0.86153(17) 0.69871(12) 0.0235(5) Uani 1 1 d . A .
C21 C -0.0714(2) 0.8547(2) 0.74507(15) 0.0163(5) Uani 1 1 d . . .
C22 C -0.1524(2) 0.8686(2) 0.79452(15) 0.0183(6) Uani 1 1 d . A .
C23 C -0.2053(2) 0.9497(2) 0.79540(16) 0.0210(6) Uani 1 1 d . . .
H23 H -0.2599 0.9585 0.8268 0.025 Uiso 1 1 calc R A .
C24 C -0.1814(2) 1.0202(2) 0.75137(16) 0.0189(6) Uani 1 1 d . A .
C25 C -0.2317(3) 1.1052(2) 0.75644(17) 0.0235(6) Uani 1 1 d . . .
H25 H -0.2820 1.1151 0.7904 0.028 Uiso 1 1 calc R A .
C26 C -0.2089(3) 1.1728(2) 0.71321(19) 0.0271(7) Uani 1 1 d . A .
H26 H -0.2427 1.2294 0.7171 0.033 Uiso 1 1 calc R . .
C27 C -0.1340(3) 1.1577(2) 0.66237(19) 0.0286(7) Uani 1 1 d . . .
H27 H -0.1180 1.2048 0.6324 0.034 Uiso 1 1 calc R A .
C28 C -0.0847(3) 1.0769(2) 0.65572(17) 0.0244(7) Uani 1 1 d . A .
H28 H -0.0352 1.0685 0.6212 0.029 Uiso 1 1 calc R . .
C29 C -0.1068(2) 1.0045(2) 0.70025(16) 0.0191(6) Uani 1 1 d . . .
C30 C -0.0567(2) 0.9187(2) 0.69538(15) 0.0180(6) Uani 1 1 d . A .
C31 C 0.1163(2) 0.8764(2) 0.63859(16) 0.0186(6) Uani 1 1 d . . .
C32 C 0.1763(2) 0.8752(2) 0.57824(16) 0.0199(6) Uani 1 1 d . A .
C33 C 0.1212(3) 0.8853(2) 0.51546(16) 0.0208(6) Uani 1 1 d . . .
H33 H 0.1615 0.8853 0.4759 0.025 Uiso 1 1 calc R A .
C34 C 0.0058(3) 0.8958(2) 0.50826(16) 0.0198(6) Uani 1 1 d . A .
C35 C -0.0516(3) 0.9001(2) 0.44345(17) 0.0243(7) Uani 1 1 d . . .
H35 H -0.0122 0.8974 0.4036 0.029 Uiso 1 1 calc R A .
C36 C -0.1644(3) 0.9083(3) 0.43771(18) 0.0287(7) Uani 1 1 d . A .
H36 H -0.2023 0.9112 0.3941 0.034 Uiso 1 1 calc R . .
C37 C -0.2226(3) 0.9123(3) 0.4969(2) 0.0278(8) Uani 1 1 d . . .
H37 H -0.3001 0.9169 0.4929 0.033 Uiso 1 1 calc R A .
C38 C -0.1683(3) 0.9095(2) 0.56077(17) 0.0228(7) Uani 1 1 d . A .
H38 H -0.2092 0.9127 0.6000 0.027 Uiso 1 1 calc R . .
C39 C -0.0523(2) 0.9020(2) 0.56859(16) 0.0185(6) Uani 1 1 d . . .
C40 C 0.0055(2) 0.8976(2) 0.63416(15) 0.0172(5) Uani 1 1 d . A .
C41 C -0.1880(2) 0.7968(3) 0.84055(14) 0.0195(6) Uani 1 1 d . . .
C42 C -0.2398(2) 0.7190(2) 0.81293(17) 0.0218(6) Uani 1 1 d . A .
C43 C -0.2531(3) 0.7024(3) 0.74168(18) 0.0268(7) Uani 1 1 d . . .
H43 H -0.2220 0.7426 0.7111 0.032 Uiso 1 1 calc R A .
C44 C -0.3096(3) 0.6296(3) 0.7163(2) 0.0358(9) Uani 1 1 d . A .
H44 H -0.3185 0.6206 0.6686 0.043 Uiso 1 1 calc R . .
C45 C -0.3555(4) 0.5669(3) 0.7613(2) 0.0407(10) Uani 1 1 d . . .
H45 H -0.3944 0.5163 0.7435 0.049 Uiso 1 1 calc R A .
C46 C -0.3430(4) 0.5801(3) 0.8296(2) 0.0374(9) Uani 1 1 d . A .
H46 H -0.3725 0.5376 0.8591 0.045 Uiso 1 1 calc R . .
C47 C -0.2872(3) 0.6555(2) 0.85819(18) 0.0272(7) Uani 1 1 d . . .
C48 C -0.2827(3) 0.6724(2) 0.92782(18) 0.0281(7) Uani 1 1 d . A .
H48 H -0.3148 0.6310 0.9571 0.034 Uiso 1 1 calc R . .
C49 C -0.2321(3) 0.7488(2) 0.95557(17) 0.0234(6) Uani 1 1 d . . .
C50 C -0.2286(3) 0.7651(2) 1.02759(18) 0.0281(8) Uani 1 1 d . A .
H50 H -0.2614 0.7235 1.0564 0.034 Uiso 1 1 calc R . .
C51 C -0.1791(3) 0.8389(3) 1.05509(19) 0.0322(8) Uani 1 1 d . . .
H51 H -0.1779 0.8490 1.1027 0.039 Uiso 1 1 calc R A .
C52 C -0.1288(3) 0.9015(3) 1.01211(18) 0.0297(7) Uani 1 1 d . A .
H52 H -0.0928 0.9524 1.0315 0.036 Uiso 1 1 calc R . .
C53 C -0.1319(3) 0.8886(2) 0.94307(17) 0.0234(6) Uani 1 1 d . . .
H53 H -0.0991 0.9315 0.9154 0.028 Uiso 1 1 calc R A .
C54 C -0.1834(2) 0.8122(2) 0.91202(16) 0.0204(6) Uani 1 1 d . A .
C61 C 0.2982(2) 0.8649(2) 0.58258(16) 0.0222(6) Uani 1 1 d . . .
C62 C 0.3469(2) 0.7878(4) 0.55756(14) 0.0256(6) Uani 1 1 d . A .
C63 C 0.2850(3) 0.7164(3) 0.5251(2) 0.0305(8) Uani 1 1 d . . .
H63 H 0.2074 0.7197 0.5214 0.037 Uiso 1 1 calc R A .
C64 C 0.3361(4) 0.6434(3) 0.4992(2) 0.0399(9) Uani 1 1 d . A .
H64 H 0.2936 0.5985 0.4760 0.048 Uiso 1 1 calc R . .
C65 C 0.4511(4) 0.6344(3) 0.5069(2) 0.0470(11) Uani 1 1 d . . .
H65 H 0.4852 0.5831 0.4895 0.056 Uiso 1 1 calc R A .
C66 C 0.5134(4) 0.6990(3) 0.5390(2) 0.0439(11) Uani 1 1 d . A .
H66 H 0.5904 0.6911 0.5448 0.053 Uiso 1 1 calc R . .
C67 C 0.4649(3) 0.7796(4) 0.56437(17) 0.0351(9) Uani 1 1 d . . .
C68 C 0.5280(3) 0.8467(3) 0.5934(2) 0.0345(9) Uani 1 1 d . A .
H68 H 0.6052 0.8395 0.5982 0.041 Uiso 1 1 calc R . .
C69 C 0.4819(3) 0.9247(3) 0.61580(19) 0.0306(8) Uani 1 1 d . . .
C70 C 0.5466(3) 0.9958(3) 0.6458(2) 0.0408(10) Uani 1 1 d . A .
H70 H 0.6239 0.9896 0.6503 0.049 Uiso 1 1 calc R . .
C71 C 0.5002(4) 1.0721(3) 0.6681(2) 0.0448(11) Uani 1 1 d . . .
H71 H 0.5450 1.1182 0.6877 0.054 Uiso 1 1 calc R A .
C72 C 0.3855(4) 1.0823(3) 0.6620(2) 0.0408(9) Uani 1 1 d . A .
H72 H 0.3537 1.1357 0.6774 0.049 Uiso 1 1 calc R . .
C73 C 0.3192(3) 1.0163(3) 0.6340(2) 0.0311(8) Uani 1 1 d . . .
H73 H 0.2421 1.0245 0.6306 0.037 Uiso 1 1 calc R A .
C74 C 0.3648(2) 0.9349(2) 0.60989(18) 0.0251(7) Uani 1 1 d . A .
O1S O 0.32277(18) 0.81934(17) 0.79988(13) 0.0280(5) Uani 1 1 d DU A .
C1S C 0.4027(8) 0.8318(10) 0.7501(5) 0.040(2) Uani 0.607(11) 1 d PDU A 1
H1S1 H 0.4007 0.8941 0.7335 0.048 Uiso 0.607(11) 1 calc PR A 1
H1S2 H 0.3868 0.7917 0.7109 0.048 Uiso 0.607(11) 1 calc PR A 1
C2S C 0.5124(5) 0.8112(7) 0.7836(4) 0.0451(18) Uani 0.607(11) 1 d PDU A 1
H2S1 H 0.5703 0.8476 0.7643 0.054 Uiso 0.607(11) 1 calc PR A 1
H2S2 H 0.5305 0.7472 0.7791 0.054 Uiso 0.607(11) 1 calc PR A 1
C3S C 0.4971(6) 0.8369(7) 0.8596(4) 0.0467(18) Uani 0.607(11) 1 d PDU A 1
H3S1 H 0.5512 0.8067 0.8913 0.056 Uiso 0.607(11) 1 calc PR A 1
H3S2 H 0.5014 0.9021 0.8668 0.056 Uiso 0.607(11) 1 calc PR A 1
C4S C 0.3823(8) 0.8018(9) 0.8665(5) 0.042(2) Uani 0.607(11) 1 d PDU A 1
H4S1 H 0.3837 0.7372 0.8766 0.051 Uiso 0.607(11) 1 calc PR A 1
H4S2 H 0.3469 0.8333 0.9034 0.051 Uiso 0.607(11) 1 calc PR A 1
C1T C 0.3982(10) 0.8508(12) 0.7517(7) 0.025(2) Uani 0.393(11) 1 d PDU A 2
H1T1 H 0.3729 0.9081 0.7313 0.030 Uiso 0.393(11) 1 calc PR A 2
H1T2 H 0.4052 0.8067 0.7149 0.030 Uiso 0.393(11) 1 calc PR A 2
C2T C 0.5045(8) 0.8624(9) 0.7920(6) 0.038(2) Uani 0.393(11) 1 d PDU A 2
H2T1 H 0.5103 0.9227 0.8124 0.045 Uiso 0.393(11) 1 calc PR A 2
H2T2 H 0.5669 0.8528 0.7634 0.045 Uiso 0.393(11) 1 calc PR A 2
C3T C 0.5009(7) 0.7910(12) 0.8467(6) 0.039(2) Uani 0.393(11) 1 d PDU A 2
H3T1 H 0.5320 0.7343 0.8309 0.047 Uiso 0.393(11) 1 calc PR A 2
H3T2 H 0.5433 0.8100 0.8887 0.047 Uiso 0.393(11) 1 calc PR A 2
C4T C 0.3818(11) 0.7795(12) 0.8597(7) 0.034(2) Uani 0.393(11) 1 d PDU A 2
H4T1 H 0.3631 0.7156 0.8638 0.041 Uiso 0.393(11) 1 calc PR A 2
H4T2 H 0.3641 0.8107 0.9018 0.041 Uiso 0.393(11) 1 calc PR A 2
N1 N 0.1342(2) 0.81877(18) 0.86529(14) 0.0211(5) Uani 1 1 d . A .
C11 C 0.1397(3) 0.8702(2) 0.92436(16) 0.0224(6) Uani 1 1 d . . .
C12 C 0.1535(3) 0.8244(3) 0.98806(19) 0.0258(8) Uani 1 1 d . A .
C13 C 0.1575(3) 0.8772(3) 1.04649(19) 0.0326(8) Uani 1 1 d . . .
H13 H 0.1653 0.8491 1.0897 0.039 Uiso 1 1 calc R A .
C14 C 0.1503(3) 0.9686(3) 1.04335(19) 0.0328(8) Uani 1 1 d . A .
H14 H 0.1540 1.0024 1.0842 0.039 Uiso 1 1 calc R . .
C15 C 0.1377(3) 1.0120(3) 0.98082(19) 0.0308(8) Uani 1 1 d . . .
H15 H 0.1331 1.0752 0.9796 0.037 Uiso 1 1 calc R A .
C16 C 0.1317(3) 0.9643(2) 0.92001(17) 0.0240(6) Uani 1 1 d . A .
C121 C 0.1598(3) 0.7242(3) 0.9892(2) 0.0294(8) Uani 1 1 d . . .
H121 H 0.2104 0.7055 0.9540 0.035 Uiso 1 1 calc R A .
C122 C 0.2047(4) 0.6864(3) 1.0576(2) 0.0433(11) Uani 1 1 d . A .
H12A H 0.2749 0.7148 1.0710 0.065 Uiso 1 1 calc R . .
H12B H 0.2152 0.6219 1.0535 0.065 Uiso 1 1 calc R . .
H12C H 0.1527 0.6983 1.0922 0.065 Uiso 1 1 calc R . .
C123 C 0.0474(3) 0.6832(2) 0.96997(19) 0.0289(7) Uani 1 1 d . A .
H12D H -0.0038 0.6999 1.0039 0.043 Uiso 1 1 calc R . .
H12E H 0.0540 0.6181 0.9685 0.043 Uiso 1 1 calc R . .
H12F H 0.0202 0.7053 0.9252 0.043 Uiso 1 1 calc R . .
C161 C 0.1189(3) 1.0114(2) 0.85197(17) 0.0276(7) Uani 1 1 d . . .
H161 H 0.0832 0.9687 0.8184 0.033 Uiso 1 1 calc R A .
C162 C 0.2311(4) 1.0355(3) 0.8271(2) 0.0395(9) Uani 1 1 d . A .
H16A H 0.2214 1.0639 0.7823 0.059 Uiso 1 1 calc R . .
H16B H 0.2749 0.9812 0.8237 0.059 Uiso 1 1 calc R . .
H16C H 0.2687 1.0767 0.8593 0.059 Uiso 1 1 calc R . .
C163 C 0.0468(3) 1.0950(3) 0.8525(2) 0.0326(8) Uani 1 1 d . A .
H16D H -0.0228 1.0802 0.8716 0.049 Uiso 1 1 calc R . .
H16E H 0.0327 1.1169 0.8058 0.049 Uiso 1 1 calc R . .
H16F H 0.0843 1.1413 0.8802 0.049 Uiso 1 1 calc R . .
O1X O -0.2078(6) 0.6702(9) 0.5686(3) 0.0498(19) Uani 0.61(2) 1 d PDU B 1
O1XA O -0.2167(7) 0.6257(13) 0.5594(6) 0.051(2) Uani 0.39(2) 1 d PDU B 2
C1X C -0.2154(5) 0.6645(5) 0.4948(3) 0.0576(13) Uani 1 1 d DU . .
H1X1 H -0.2410 0.7222 0.4752 0.069 Uiso 0.61(2) 1 calc PR B 1
H1X2 H -0.2692 0.6181 0.4799 0.069 Uiso 0.61(2) 1 calc PR B 1
H1X3 H -0.2247 0.7299 0.4977 0.069 Uiso 0.39(2) 1 calc PR B 2
H1X4 H -0.2750 0.6399 0.4639 0.069 Uiso 0.39(2) 1 calc PR B 2
C2X C -0.1053(4) 0.6418(4) 0.4694(3) 0.0530(11) Uani 1 1 d DU B .
H2X1 H -0.1049 0.5809 0.4500 0.064 Uiso 1 1 calc R . .
H2X2 H -0.0841 0.6850 0.4346 0.064 Uiso 1 1 calc R . .
C3X C -0.0319(3) 0.6482(3) 0.5321(3) 0.0518(11) Uani 1 1 d DU . .
H3X1 H 0.0009 0.7085 0.5366 0.062 Uiso 1 1 calc R B .
H3X2 H 0.0277 0.6037 0.5315 0.062 Uiso 1 1 calc R . .
C4X C -0.1061(4) 0.6293(4) 0.5916(3) 0.0599(12) Uani 1 1 d DU B .
H4X1 H -0.1151 0.5645 0.5987 0.072 Uiso 0.61(2) 1 calc PR B 1
H4X2 H -0.0757 0.6568 0.6345 0.072 Uiso 0.61(2) 1 calc PR B 1
H4X3 H -0.0862 0.5720 0.6140 0.072 Uiso 0.39(2) 1 calc PR B 2
H4X4 H -0.0995 0.6776 0.6259 0.072 Uiso 0.39(2) 1 calc PR B 2
O1Y O -0.4260(5) 1.2333(4) 0.8216(4) 0.1097(17) Uani 1 1 d DU C .
C1Y C -0.5325(6) 1.1990(6) 0.8319(5) 0.102(2) Uani 1 1 d DU . .
H1Y1 H -0.5401 1.1865 0.8807 0.122 Uiso 0.6480(12) 1 calc PR C 1
H1Y2 H -0.5460 1.1433 0.8058 0.122 Uiso 0.6480(12) 1 calc PR C 1
H1Y3 H -0.5423 1.1364 0.8168 0.122 Uiso 0.3520(12) 1 calc PR C 2
H1Y4 H -0.5922 1.2369 0.8115 0.122 Uiso 0.3520(12) 1 calc PR C 2
C2Y C -0.6106(7) 1.2701(6) 0.8072(5) 0.069(2) Uani 0.6480(12) 1 d PDU C 1
H2Y1 H -0.6833 1.2624 0.8256 0.083 Uiso 0.6480(12) 1 calc PR C 1
H2Y2 H -0.6191 1.2719 0.7569 0.083 Uiso 0.6480(12) 1 calc PR C 1
C3Y C -0.5529(9) 1.3513(8) 0.8358(7) 0.087(3) Uani 0.6480(12) 1 d PDU C 1
H3Y1 H -0.5608 1.4014 0.8032 0.105 Uiso 0.6480(12) 1 calc PR C 1
H3Y2 H -0.5840 1.3696 0.8788 0.105 Uiso 0.6480(12) 1 calc PR C 1
C2YA C -0.516(2) 1.2086(14) 0.9099(9) 0.121(4) Uani 0.3520(12) 1 d PDU C 2
H2Y3 H -0.4535 1.1730 0.9288 0.145 Uiso 0.3520(12) 1 calc PR C 2
H2Y4 H -0.5831 1.1914 0.9325 0.145 Uiso 0.3520(12) 1 calc PR C 2
C3YA C -0.494(2) 1.3101(13) 0.9159(10) 0.129(4) Uani 0.3520(12) 1 d PDU C 2
H3Y3 H -0.4434 1.3242 0.9558 0.155 Uiso 0.3520(12) 1 calc PR C 2
H3Y4 H -0.5622 1.3447 0.9183 0.155 Uiso 0.3520(12) 1 calc PR C 2
C4Y C -0.4392(8) 1.3272(7) 0.8479(6) 0.119(2) Uani 1 1 d DU . .
H4Y1 H -0.4175 1.3299 0.8972 0.143 Uiso 0.6480(12) 1 calc PR C 1
H4Y2 H -0.3924 1.3689 0.8239 0.143 Uiso 0.6480(12) 1 calc PR C 1
H4Y3 H -0.4870 1.3634 0.8162 0.143 Uiso 0.3520(12) 1 calc PR C 2
H4Y4 H -0.3676 1.3573 0.8559 0.143 Uiso 0.3520(12) 1 calc PR C 2
O1W O -0.4468(8) 1.5754(7) 1.0277(6) 0.137(3) Uani 0.6480(12) 1 d PDU C 1
C1W C -0.4550(10) 1.4771(9) 1.0207(9) 0.127(4) Uani 0.6480(12) 1 d PDU C 1
H1W1 H -0.4226 1.4560 0.9789 0.153 Uiso 0.6480(12) 1 calc PR C 1
H1W2 H -0.4191 1.4462 1.0607 0.153 Uiso 0.6480(12) 1 calc PR C 1
C2W C -0.5753(10) 1.4642(10) 1.0169(9) 0.132(4) Uani 0.6480(12) 1 d PDU C 1
H2W1 H -0.6067 1.4775 1.0608 0.159 Uiso 0.6480(12) 1 calc PR C 1
H2W2 H -0.5961 1.4030 1.0023 0.159 Uiso 0.6480(12) 1 calc PR C 1
C3W C -0.6092(11) 1.5330(10) 0.9628(8) 0.127(4) Uani 0.6480(12) 1 d PDU C 1
H3W1 H -0.5920 1.5130 0.9168 0.152 Uiso 0.6480(12) 1 calc PR C 1
H3W2 H -0.6880 1.5478 0.9628 0.152 Uiso 0.6480(12) 1 calc PR C 1
C4W C -0.5396(11) 1.6081(10) 0.9867(9) 0.131(4) Uani 0.6480(12) 1 d PDU C 1
H4W1 H -0.5144 1.6413 0.9473 0.158 Uiso 0.6480(12) 1 calc PR C 1
H4W2 H -0.5823 1.6495 1.0138 0.158 Uiso 0.6480(12) 1 calc PR C 1
O1Z O 0.5343(8) 0.3247(5) 0.6477(5) 0.086(2) Uani 0.568(10) 1 d PDU D 1
O1ZA O 0.6062(9) 0.3546(7) 0.6923(5) 0.077(3) Uani 0.432(10) 1 d PDU D 2
C1Z C 0.4783(5) 0.4013(4) 0.6658(3) 0.0652(13) Uani 1 1 d DU . .
H1Z1 H 0.5090 0.4236 0.7103 0.078 Uiso 0.568(10) 1 calc PR D 1
H1Z2 H 0.4000 0.3874 0.6697 0.078 Uiso 0.568(10) 1 calc PR D 1
H1Z3 H 0.4287 0.3536 0.6477 0.078 Uiso 0.432(10) 1 calc PR D 2
H1Z4 H 0.4453 0.4285 0.7053 0.078 Uiso 0.432(10) 1 calc PR D 2
C2Z C 0.4896(5) 0.4670(5) 0.6150(3) 0.0750(15) Uani 1 1 d DU D .
H2Z1 H 0.4944 0.5274 0.6352 0.090 Uiso 1 1 calc R . .
H2Z2 H 0.4270 0.4651 0.5806 0.090 Uiso 1 1 calc R . .
C3Z C 0.5938(5) 0.4429(4) 0.5841(3) 0.0584(12) Uani 1 1 d DU . .
H3Z1 H 0.6429 0.4953 0.5838 0.070 Uiso 1 1 calc R D .
H3Z2 H 0.5784 0.4226 0.5366 0.070 Uiso 1 1 calc R . .
C4Z C 0.6469(6) 0.3695(4) 0.6260(3) 0.0744(15) Uani 1 1 d DU D .
H4Z1 H 0.6927 0.3923 0.6655 0.089 Uiso 0.568(10) 1 calc PR D 1
H4Z2 H 0.6903 0.3288 0.5988 0.089 Uiso 0.568(10) 1 calc PR D 1
H4Z3 H 0.6387 0.3134 0.5997 0.089 Uiso 0.432(10) 1 calc PR D 2
H4Z4 H 0.7262 0.3825 0.6322 0.089 Uiso 0.432(10) 1 calc PR D 2

loop_
_atom_site_aniso_label
_atom_site_aniso_U_11
_atom_site_aniso_U_22
_atom_site_aniso_U_33
_atom_site_aniso_U_23
_atom_site_aniso_U_13
_atom_site_aniso_U_12
Mo1 0.01265(9) 0.01844(11) 0.01908(11) -0.00019(12) -0.00019(7) 0.00165(12)
C1 0.0144(17) 0.020(2) 0.025(2) -0.0015(17) -0.0023(16) 0.0019(14)
C2 0.0212(19) 0.023(2) 0.026(2) -0.0004(18) 0.0034(17) 0.0044(15)
C3 0.024(2) 0.027(4) 0.060(4) -0.011(3) 0.003(3) 0.008(2)
C4 0.041(3) 0.028(2) 0.027(2) -0.0003(18) 0.0118(19) -0.0031(19)
C5 0.033(2) 0.024(3) 0.025(4) -0.004(2) 0.001(2) -0.0010(19)
C6 0.041(3) 0.024(3) 0.022(4) 0.001(2) 0.003(3) 0.002(2)
C7 0.069(5) 0.025(3) 0.028(3) -0.002(2) 0.002(4) -0.008(3)
C8 0.052(5) 0.035(4) 0.034(3) -0.008(3) 0.007(4) -0.018(4)
C9 0.037(3) 0.042(5) 0.036(4) -0.005(3) 0.006(2) -0.013(3)
C10 0.031(2) 0.030(3) 0.035(4) -0.004(3) 0.004(2) -0.004(2)
C1A 0.025(7) 0.019(6) 0.032(9) -0.004(6) -0.014(7) -0.001(5)
C2A 0.033(7) 0.018(6) 0.031(8) -0.002(6) -0.004(6) 0.011(5)
C3A 0.064(13) 0.022(9) 0.047(9) 0.001(7) -0.031(9) 0.004(8)
C4A 0.042(12) 0.039(14) 0.087(18) -0.039(14) 0.005(13) 0.006(9)
C5A 0.047(8) 0.015(7) 0.029(13) 0.005(7) -0.014(8) -0.001(6)
C6A 0.044(11) 0.022(7) 0.015(10) 0.007(7) 0.010(10) 0.003(7)
C7A 0.059(14) 0.014(8) 0.046(12) 0.003(8) 0.002(17) -0.003(9)
C8A 0.045(11) 0.036(11) 0.022(9) -0.009(9) 0.001(9) -0.005(9)
C9A 0.060(10) 0.030(11) 0.043(14) 0.001(10) 0.004(11) -0.011(8)
C10A 0.043(8) 0.035(9) 0.040(15) -0.018(10) -0.009(10) -0.007(6)
O1 0.0131(8) 0.0200(13) 0.0226(9) -0.0002(9) 0.0016(7) 0.0024(8)
O2 0.0125(9) 0.0384(14) 0.0195(11) 0.0058(10) -0.0002(8) -0.0030(9)
C21 0.0108(12) 0.0218(14) 0.0161(13) 0.0001(11) -0.0018(10) 0.0021(10)
C22 0.0122(12) 0.0245(15) 0.0182(14) 0.0024(11) 0.0001(10) -0.0002(11)
C23 0.0135(13) 0.0288(17) 0.0207(15) 0.0004(12) 0.0020(11) 0.0015(11)
C24 0.0164(13) 0.0211(15) 0.0190(14) -0.0022(11) -0.0020(11) 0.0005(11)
C25 0.0207(14) 0.0264(16) 0.0231(16) -0.0030(12) -0.0010(12) 0.0039(12)
C26 0.0278(16) 0.0208(16) 0.0319(18) -0.0003(13) -0.0046(13) 0.0009(13)
C27 0.0334(18) 0.0233(17) 0.0287(18) 0.0035(13) -0.0003(14) -0.0026(14)
C28 0.0241(15) 0.0248(16) 0.0245(16) 0.0022(13) 0.0023(12) -0.0041(12)
C29 0.0155(13) 0.0219(15) 0.0193(14) 0.0015(11) -0.0019(11) -0.0019(11)
C30 0.0115(12) 0.0235(15) 0.0188(14) 0.0013(11) 0.0003(10) -0.0011(11)
C31 0.0132(13) 0.0236(15) 0.0192(14) 0.0030(11) 0.0013(10) -0.0015(11)
C32 0.0149(13) 0.0240(15) 0.0208(15) 0.0019(12) 0.0016(11) -0.0009(11)
C33 0.0174(14) 0.0257(16) 0.0195(15) 0.0018(12) 0.0025(11) 0.0009(11)
C34 0.0181(14) 0.0214(15) 0.0201(15) 0.0004(12) 0.0019(11) 0.0010(11)
C35 0.0215(15) 0.0327(18) 0.0184(15) 0.0015(13) -0.0010(11) -0.0013(13)
C36 0.0226(16) 0.037(2) 0.0248(17) 0.0022(14) -0.0090(13) -0.0007(14)
C37 0.0143(15) 0.039(2) 0.0290(19) 0.0032(16) -0.0057(13) 0.0010(14)
C38 0.0135(14) 0.0314(18) 0.0235(16) 0.0004(13) 0.0003(11) -0.0009(13)
C39 0.0138(13) 0.0222(15) 0.0196(14) 0.0031(12) 0.0015(10) -0.0011(11)
C40 0.0128(12) 0.0211(14) 0.0178(14) 0.0024(11) 0.0010(10) -0.0012(10)
C41 0.0117(10) 0.0245(16) 0.0222(12) 0.0009(15) 0.0019(9) 0.0018(14)
C42 0.0142(13) 0.0280(17) 0.0232(16) 0.0004(13) 0.0016(11) -0.0014(11)
C43 0.0209(15) 0.0354(19) 0.0242(17) 0.0017(14) 0.0031(12) -0.0062(13)
C44 0.035(2) 0.048(2) 0.0235(18) -0.0057(16) 0.0013(14) -0.0157(17)
C45 0.045(2) 0.040(2) 0.037(2) -0.0046(17) 0.0039(17) -0.0240(18)
C46 0.042(2) 0.035(2) 0.036(2) 0.0005(16) 0.0080(17) -0.0143(17)
C47 0.0272(16) 0.0277(17) 0.0267(17) 0.0009(14) 0.0029(13) -0.0039(13)
C48 0.0282(17) 0.0293(18) 0.0271(17) 0.0095(14) 0.0040(13) -0.0030(14)
C49 0.0215(15) 0.0277(16) 0.0211(15) 0.0031(13) 0.0013(12) 0.0029(13)
C50 0.0306(17) 0.033(2) 0.0211(16) 0.0068(12) 0.0047(13) 0.0012(13)
C51 0.0322(18) 0.044(2) 0.0204(17) 0.0026(15) 0.0018(14) 0.0025(16)
C52 0.0309(18) 0.0313(19) 0.0264(17) -0.0002(14) -0.0013(13) -0.0031(14)
C53 0.0213(15) 0.0251(16) 0.0238(16) 0.0024(12) 0.0023(12) -0.0015(12)
C54 0.0164(13) 0.0239(18) 0.0209(14) 0.0015(10) 0.0011(10) 0.0029(10)
C61 0.0138(13) 0.0306(17) 0.0222(15) 0.0044(13) 0.0008(11) -0.0007(12)
C62 0.0190(12) 0.0349(15) 0.0233(13) 0.005(2) 0.0048(10) 0.0076(19)
C63 0.0284(17) 0.0284(18) 0.035(2) 0.0064(15) 0.0059(14) 0.0046(14)
C64 0.047(2) 0.034(2) 0.038(2) 0.0011(17) 0.0041(18) 0.0090(18)
C65 0.054(3) 0.044(3) 0.043(2) -0.003(2) 0.008(2) 0.025(2)
C66 0.033(2) 0.061(3) 0.038(2) 0.004(2) 0.0080(17) 0.022(2)
C67 0.0211(14) 0.060(3) 0.0247(15) 0.003(2) 0.0064(11) 0.0138(19)
C68 0.0127(14) 0.056(3) 0.035(2) 0.0052(18) 0.0035(13) 0.0044(15)
C69 0.0131(14) 0.050(2) 0.0292(18) 0.0057(16) 0.0017(12) -0.0057(14)
C70 0.0197(17) 0.059(3) 0.044(2) 0.001(2) -0.0013(15) -0.0094(17)
C71 0.033(2) 0.050(3) 0.051(3) -0.001(2) -0.0061(18) -0.0205(19)
C72 0.035(2) 0.036(2) 0.050(3) -0.0033(18) -0.0015(18) -0.0069(17)
C73 0.0213(16) 0.034(2) 0.037(2) 0.0004(15) 0.0013(14) -0.0042(14)
C74 0.0119(13) 0.0345(18) 0.0287(17) 0.0061(14) 0.0015(11) -0.0021(12)
O1S 0.0148(9) 0.0372(13) 0.0314(12) 0.0081(10) -0.0025(8) 0.0017(9)
C1S 0.019(3) 0.065(6) 0.036(3) 0.011(4) 0.000(2) -0.003(3)
C2S 0.022(2) 0.064(5) 0.048(3) 0.007(3) -0.003(2) 0.002(3)
C3S 0.029(3) 0.065(5) 0.044(3) 0.002(3) -0.012(2) 0.003(3)
C4S 0.027(3) 0.065(6) 0.034(3) 0.006(4) -0.008(2) 0.008(3)
C1T 0.010(3) 0.032(5) 0.033(3) 0.004(3) 0.000(2) 0.004(3)
C2T 0.015(3) 0.050(5) 0.047(4) 0.006(4) -0.007(3) 0.003(3)
C3T 0.016(2) 0.061(5) 0.041(4) 0.012(4) -0.004(3) 0.005(4)
C4T 0.017(3) 0.051(6) 0.032(4) 0.006(4) -0.005(3) 0.007(4)
N1 0.0188(12) 0.0222(12) 0.0220(13) 0.0019(10) -0.0005(10) -0.0033(9)
C11 0.0194(14) 0.0279(17) 0.0197(15) -0.0016(12) -0.0006(11) -0.0052(12)
C12 0.0217(16) 0.0317(19) 0.0234(17) 0.0022(14) -0.0028(13) -0.0034(14)
C13 0.0302(19) 0.045(2) 0.0212(17) 0.0023(15) -0.0060(14) -0.0033(16)
C14 0.0350(19) 0.039(2) 0.0233(17) -0.0105(15) -0.0038(14) -0.0034(16)
C15 0.0328(19) 0.0323(19) 0.0266(18) -0.0050(14) -0.0035(14) -0.0019(15)
C16 0.0228(15) 0.0271(17) 0.0215(15) -0.0015(13) -0.0017(12) -0.0054(12)
C121 0.0287(18) 0.030(2) 0.0290(19) 0.0065(15) -0.0032(14) 0.0004(15)
C122 0.047(3) 0.044(2) 0.036(2) 0.0155(19) -0.0150(19) -0.008(2)
C123 0.0260(16) 0.0275(17) 0.0331(19) 0.0067(14) 0.0009(14) -0.0006(13)
C161 0.039(2) 0.0232(17) 0.0200(16) -0.0011(13) -0.0020(14) -0.0036(14)
C162 0.044(2) 0.030(2) 0.046(2) 0.0048(18) 0.0182(19) 0.0045(17)
C163 0.0351(19) 0.0295(19) 0.0319(19) -0.0022(15) -0.0073(15) 0.0005(15)
O1X 0.034(3) 0.065(5) 0.053(3) -0.001(3) 0.020(2) 0.004(3)
O1XA 0.028(3) 0.064(6) 0.064(4) 0.004(4) 0.016(3) -0.008(4)
C1X 0.052(2) 0.070(4) 0.053(2) -0.013(3) 0.021(2) 0.010(3)
C2X 0.044(2) 0.047(2) 0.071(3) 0.000(2) 0.028(2) 0.000(2)
C3X 0.0279(18) 0.034(2) 0.096(3) 0.000(2) 0.0205(19) 0.0003(17)
C4X 0.0290(19) 0.073(3) 0.079(3) -0.002(3) 0.0114(18) 0.001(2)
O1Y 0.072(3) 0.102(3) 0.155(5) 0.000(4) 0.006(3) 0.015(3)
C1Y 0.071(3) 0.103(4) 0.133(5) 0.011(4) 0.022(4) 0.022(3)
C2Y 0.062(3) 0.081(5) 0.069(5) 0.015(4) 0.027(3) 0.015(3)
C3Y 0.074(5) 0.092(5) 0.096(6) -0.002(5) 0.009(5) 0.015(4)
C2YA 0.093(8) 0.128(8) 0.141(6) -0.005(7) 0.009(6) 0.028(8)
C3YA 0.092(8) 0.131(8) 0.164(8) -0.016(6) 0.002(6) 0.026(7)
C4Y 0.093(4) 0.107(4) 0.154(6) -0.007(4) -0.018(4) 0.018(4)
O1W 0.091(5) 0.132(6) 0.185(8) 0.061(6) 0.000(5) -0.001(5)
C1W 0.085(5) 0.125(6) 0.171(9) 0.064(7) -0.010(6) 0.004(6)
C2W 0.089(6) 0.140(7) 0.162(9) 0.054(7) -0.039(7) -0.004(5)
C3W 0.092(6) 0.119(8) 0.168(9) 0.047(7) -0.006(6) 0.028(5)
C4W 0.074(6) 0.128(6) 0.193(9) 0.044(7) 0.015(6) 0.024(5)
O1Z 0.112(5) 0.060(3) 0.090(5) -0.016(3) 0.039(4) -0.011(3)
O1ZA 0.109(5) 0.059(5) 0.066(4) 0.006(4) 0.033(4) 0.026(4)
C1Z 0.071(3) 0.053(3) 0.075(3) -0.004(2) 0.027(3) -0.010(2)
C2Z 0.061(3) 0.105(4) 0.057(3) 0.011(3) -0.002(2) 0.003(3)
C3Z 0.071(3) 0.054(3) 0.050(3) -0.0113(19) 0.006(2) 0.007(2)
C4Z 0.101(4) 0.060(3) 0.068(3) 0.012(3) 0.044(3) 0.021(3)

loop_
_atom_type_symbol
_atom_type_description
_atom_type_scat_dispersion_real
_atom_type_scat_dispersion_imag
_atom_type_scat_source
C C 0.0033 0.0016 'International Tables Vol C Tables 4.2.6.8 and 6.1.1.4'
H H 0.0000 0.0000 'International Tables Vol C Tables 4.2.6.8 and 6.1.1.4'
N N 0.0061 0.0033 'International Tables Vol C Tables 4.2.6.8 and 6.1.1.4'
O O 0.0106 0.0060 'International Tables Vol C Tables 4.2.6.8 and 6.1.1.4'
Mo Mo -1.6832 0.6857 'International Tables Vol C Tables 4.2.6.8 and 6.1.1.4'

loop_
_geom_angle_atom_site_label_1
_geom_angle_atom_site_label_2
_geom_angle_atom_site_label_3
_geom_angle
N1 Mo1 C1A 121.4(6)
N1 Mo1 C1 96.94(18)
C1A Mo1 C1 24.6(5)
N1 Mo1 O2 131.98(12)
C1A Mo1 O2 104.0(6)
C1 Mo1 O2 128.22(16)
N1 Mo1 O1 102.22(11)
C1A Mo1 O1 92.4(5)
C1 Mo1 O1 96.02(14)
O2 Mo1 O1 89.74(9)
N1 Mo1 O1S 85.39(11)
C1A Mo1 O1S 90.7(5)
C1 Mo1 O1S 91.30(14)
O2 Mo1 O1S 78.95(9)
O1 Mo1 O1S 168.68(9)
C2 C1 Mo1 125.7(4)
C1 C2 C5 107.5(4)
C1 C2 C4 111.3(4)
C5 C2 C4 109.6(5)
C1 C2 C3 106.7(4)
C5 C2 C3 113.3(5)
C4 C2 C3 108.5(5)
C10 C5 C6 118.9(6)
C10 C5 C2 119.3(6)
C6 C5 C2 121.7(6)
C7 C6 C5 118.8(6)
C8 C7 C6 121.8(6)
C7 C8 C9 119.4(6)
C10 C9 C8 119.4(6)
C9 C10 C5 121.7(6)
C2A C1A Mo1 147.0(14)
C1A C2A C3A 111.4(13)
C1A C2A C5A 109.7(14)
C3A C2A C5A 108.9(16)
C1A C2A C4A 105.9(18)
C3A C2A C4A 109.4(18)
C5A C2A C4A 111.5(16)
C10A C5A C6A 116.7(16)
C10A C5A C2A 120.1(17)
C6A C5A C2A 122.2(18)
C5A C6A C7A 118.7(18)
C8A C7A C6A 121.8(19)
C7A C8A C9A 121.1(19)
C10A C9A C8A 117(2)
C9A C10A C5A 124.2(19)
C21 O1 Mo1 114.31(18)
C31 O2 Mo1 134.00(19)
O1 C21 C30 121.3(3)
O1 C21 C22 118.7(3)
C30 C21 C22 119.9(3)
C23 C22 C21 118.5(3)
C23 C22 C41 118.3(3)
C21 C22 C41 123.0(3)
C22 C23 C24 122.5(3)
C23 C24 C29 118.8(3)
C23 C24 C25 121.3(3)
C29 C24 C25 119.9(3)
C26 C25 C24 120.9(3)
C25 C26 C27 119.4(3)
C28 C27 C26 121.3(3)
C27 C28 C29 120.8(3)
C24 C29 C30 119.5(3)
C24 C29 C28 117.7(3)
C30 C29 C28 122.8(3)
C21 C30 C29 119.8(3)
C21 C30 C40 121.0(3)
C29 C30 C40 119.1(3)
O2 C31 C40 122.3(3)
O2 C31 C32 117.6(3)
C40 C31 C32 120.1(3)
C33 C32 C31 119.6(3)
C33 C32 C61 119.4(3)
C31 C32 C61 121.1(3)
C32 C33 C34 121.9(3)
C35 C34 C33 121.7(3)
C35 C34 C39 120.2(3)
C33 C34 C39 118.1(3)
C36 C35 C34 120.7(3)
C35 C36 C37 119.6(3)
C38 C37 C36 120.9(3)
C37 C38 C39 121.1(3)
C38 C39 C34 117.6(3)
C38 C39 C40 122.1(3)
C34 C39 C40 120.2(3)
C31 C40 C39 119.3(3)
C31 C40 C30 122.8(3)
C39 C40 C30 117.8(3)
C42 C41 C54 120.1(3)
C42 C41 C22 120.1(3)
C54 C41 C22 119.3(3)
C41 C42 C43 122.8(3)
C41 C42 C47 119.4(3)
C43 C42 C47 117.7(3)
C44 C43 C42 121.4(3)
C43 C44 C45 120.5(4)
C46 C45 C44 119.6(4)
C45 C46 C47 122.0(4)
C48 C47 C46 121.6(3)
C48 C47 C42 119.6(3)
C46 C47 C42 118.7(3)
C47 C48 C49 121.5(3)
C48 C49 C54 120.0(3)
C48 C49 C50 120.6(3)
C54 C49 C50 119.4(3)
C51 C50 C49 121.1(3)
C50 C51 C52 119.8(3)
C53 C52 C51 120.7(3)
C52 C53 C54 121.4(3)
C53 C54 C41 122.9(3)
C53 C54 C49 117.7(3)
C41 C54 C49 119.4(3)
C62 C61 C74 119.9(3)
C62 C61 C32 120.6(3)
C74 C61 C32 119.5(3)
C61 C62 C63 123.1(3)
C61 C62 C67 118.8(4)
C63 C62 C67 118.1(4)
C64 C63 C62 121.2(4)
C63 C64 C65 120.7(4)
C66 C65 C64 120.3(4)
C65 C66 C67 121.6(4)
C68 C67 C62 120.5(4)
C68 C67 C66 121.6(3)
C62 C67 C66 117.9(4)
C67 C68 C69 121.6(3)
C68 C69 C70 122.4(3)
C68 C69 C74 119.3(3)
C70 C69 C74 118.3(4)
C71 C70 C69 121.8(4)
C70 C71 C72 119.9(4)
C73 C72 C71 121.0(4)
C72 C73 C74 120.8(4)
C61 C74 C73 122.0(3)
C61 C74 C69 119.8(3)
C73 C74 C69 118.1(3)
C1S O1S C1T 11.6(12)
C1S O1S C4T 106.2(7)
C1T O1S C4T 110.9(7)
C1S O1S C4S 108.0(6)
C1T O1S C4S 109.9(7)
C4T O1S C4S 14.0(10)
C1S O1S Mo1 127.6(5)
C1T O1S Mo1 127.8(6)
C4T O1S Mo1 118.5(6)
C4S O1S Mo1 122.1(4)
O1S C1S C2S 107.7(7)
C1S C2S C3S 102.1(7)
C4S C3S C2S 99.8(7)
O1S C4S C3S 105.3(7)
O1S C1T C2T 105.2(9)
C1T C2T C3T 103.3(9)
C4T C3T C2T 105.9(8)
O1S C4T C3T 104.4(8)
C11 N1 Mo1 159.8(2)
N1 C11 C16 120.1(3)
N1 C11 C12 117.6(3)
C16 C11 C12 122.3(3)
C13 C12 C11 116.5(4)
C13 C12 C121 123.7(4)
C11 C12 C121 119.7(4)
C14 C13 C12 122.0(4)
C13 C14 C15 120.6(3)
C14 C15 C16 121.1(4)
C15 C16 C11 117.4(3)
C15 C16 C161 121.2(3)
C11 C16 C161 121.4(3)
C12 C121 C123 110.7(3)
C12 C121 C122 113.5(4)
C123 C121 C122 109.5(3)
C16 C161 C162 110.5(3)
C16 C161 C163 113.7(3)
C162 C161 C163 109.8(3)
C4X O1X C1X 106.7(5)
C1X O1XA C4X 108.3(7)
O1XA C1X O1X 28.2(5)
O1XA C1X C2X 105.8(6)
O1X C1X C2X 110.3(5)
C3X C2X C1X 102.4(4)
C2X C3X C4X 105.4(4)
O1X C4X O1XA 27.9(5)
O1X C4X C3X 102.8(5)
O1XA C4X C3X 104.5(5)
C1Y O1Y C4Y 99.6(7)
O1Y C1Y C2Y 105.5(7)
O1Y C1Y C2YA 92.9(10)
C2Y C1Y C2YA 107.2(11)
C1Y C2Y C3Y 100.5(8)
C4Y C3Y C2Y 106.5(9)
C1Y C2YA C3YA 100.2(12)
C2YA C3YA C4Y 100.4(11)
C3Y C4Y O1Y 107.5(8)
C3Y C4Y C3YA 73.7(12)
O1Y C4Y C3YA 101.7(9)
C4W O1W C1W 104.0(10)
C2W C1W O1W 101.2(10)
C1W C2W C3W 99.8(10)
C4W C3W C2W 99.8(11)
O1W C4W C3W 109.8(10)
C1Z O1Z C4Z 99.6(5)
C4Z O1ZA C1Z 91.4(6)
O1Z C1Z C2Z 108.6(6)
O1Z C1Z O1ZA 46.2(5)
C2Z C1Z O1ZA 111.0(5)
C1Z C2Z C3Z 104.2(5)
C2Z C3Z C4Z 107.7(5)
O1ZA C4Z C3Z 116.7(5)
O1ZA C4Z O1Z 49.1(5)
C3Z C4Z O1Z 96.0(6)

loop_
_geom_bond_atom_site_label_1
_geom_bond_atom_site_label_2
_geom_bond_distance
Mo1 N1 1.736(3)
Mo1 C1A 1.903(12)
Mo1 C1 1.941(4)
Mo1 O2 1.994(2)
Mo1 O1 2.025(2)
Mo1 O1S 2.235(2)
C1 C2 1.523(6)
C2 C5 1.533(7)
C2 C4 1.536(7)
C2 C3 1.546(8)
C5 C10 1.398(7)
C5 C6 1.408(8)
C6 C7 1.401(9)
C7 C8 1.384(11)
C8 C9 1.399(11)
C9 C10 1.388(8)
C1A C2A 1.486(16)
C2A C3A 1.536(18)
C2A C5A 1.552(17)
C2A C4A 1.56(2)
C5A C10A 1.400(18)
C5A C6A 1.418(17)
C6A C7A 1.42(2)
C7A C8A 1.35(2)
C8A C9A 1.40(2)
C9A C10A 1.389(19)
O1 C21 1.355(4)
O2 C31 1.351(4)
C21 C30 1.392(4)
C21 C22 1.452(4)
C22 C23 1.379(4)
C22 C41 1.492(5)
C23 C24 1.411(5)
C24 C29 1.423(4)
C24 C25 1.424(4)
C25 C26 1.365(5)
C26 C27 1.420(5)
C27 C28 1.364(5)
C28 C29 1.433(4)
C29 C30 1.432(4)
C30 C40 1.503(4)
C31 C40 1.390(4)
C31 C32 1.439(4)
C32 C33 1.379(4)
C32 C61 1.497(4)
C33 C34 1.419(4)
C34 C35 1.418(4)
C34 C39 1.429(4)
C35 C36 1.384(5)
C36 C37 1.407(5)
C37 C38 1.385(5)
C38 C39 1.423(4)
C39 C40 1.434(4)
C41 C42 1.418(5)
C41 C54 1.425(4)
C42 C43 1.425(5)
C42 C47 1.453(5)
C43 C44 1.370(5)
C44 C45 1.432(6)
C45 C46 1.360(6)
C46 C47 1.418(5)
C47 C48 1.393(5)
C48 C49 1.397(5)
C49 C54 1.438(5)
C49 C50 1.438(5)
C50 C51 1.358(5)
C51 C52 1.430(5)
C52 C53 1.373(5)
C53 C54 1.425(5)
C61 C62 1.405(6)
C61 C74 1.414(5)
C62 C63 1.438(6)
C62 C67 1.448(4)
C63 C64 1.375(6)
C64 C65 1.413(7)
C65 C66 1.362(7)
C66 C67 1.450(6)
C67 C68 1.371(7)
C68 C69 1.384(6)
C69 C70 1.433(6)
C69 C74 1.439(4)
C70 C71 1.363(7)
C71 C72 1.409(6)
C72 C73 1.374(5)
C73 C74 1.436(5)
O1S C1S 1.443(10)
O1S C1T 1.446(12)
O1S C4T 1.469(12)
O1S C4S 1.482(9)
C1S C2S 1.489(10)
C2S C3S 1.571(10)
C3S C4S 1.515(11)
C1T C2T 1.489(13)
C2T C3T 1.523(13)
C3T C4T 1.507(13)
N1 C11 1.395(4)
C11 C16 1.417(5)
C11 C12 1.432(5)
C12 C13 1.396(6)
C12 C121 1.505(6)
C13 C14 1.374(6)
C14 C15 1.393(5)
C15 C16 1.394(5)
C16 C161 1.515(5)
C121 C123 1.532(5)
C121 C122 1.532(6)
C161 C162 1.532(5)
C161 C163 1.534(5)
O1X C4X 1.434(8)
O1X C1X 1.455(8)
O1XA C1X 1.402(10)
O1XA C4X 1.458(10)
C1X C2X 1.508(6)
C2X C3X 1.483(7)
C3X C4X 1.556(7)
O1Y C1Y 1.428(9)
O1Y C4Y 1.515(11)
C1Y C2Y 1.492(10)
C1Y C2YA 1.543(15)
C2Y C3Y 1.500(12)
C3Y C4Y 1.443(14)
C2YA C3YA 1.551(17)
C3YA C4Y 1.556(15)
O1W C4W 1.436(12)
O1W C1W 1.485(13)
C1W C2W 1.483(13)
C2W C3W 1.522(13)
C3W C4W 1.472(14)
O1Z C1Z 1.396(8)
O1Z C4Z 1.618(9)
O1ZA C4Z 1.447(9)
O1ZA C1Z 1.763(11)
C1Z C2Z 1.419(8)
C2Z C3Z 1.494(8)
C3Z C4Z 1.498(8)
